data_4066133
loop_
_publ_author_name
'Kaleta, Katharina'
'Arndt, Perdita'
'Beweries, Torsten'
'Spannenberg, Anke'
'Theilmann, Oliver'
'Rosenthal, Uwe'

_publ_section_title
;
 Reactions of Group 4 Metallocene Alkyne Complexes with Azobenzene:
 Formation of Diazametallacyclopropanes and N&#x2550;N Bond Activation
;
_journal_issue 11
_journal_name_full Organometallics
_journal_page_first 2604
_journal_paper_doi 10.1021/om100306b
_journal_volume 29
_journal_year 2010
_chemical_formula_sum 'C51 H60 N4 Ti2'
_chemical_formula_weight 824.83
_chemical_name_systematic
; 
 ? 
;
_space_group_IT_number 15
_symmetry_cell_setting monoclinic
_symmetry_space_group_name_Hall '-C 2yc'
_symmetry_space_group_name_H-M 'C 1 2/c 1'
_atom_sites_solution_hydrogens geom
_atom_sites_solution_primary direct
_atom_sites_solution_secondary difmap
_audit_creation_method SHELXL-97
_cell_angle_alpha 90.00
_cell_angle_beta 114.170(4)
_cell_angle_gamma 90.00
_cell_formula_units_Z 4
_cell_length_a 21.8043(12)
_cell_length_b 23.0575(11)
_cell_length_c 9.4585(6)
_cell_measurement_reflns_used 3276
_cell_measurement_temperature 200(2)
_cell_measurement_theta_max 25.77
_cell_measurement_theta_min 2.03
_cell_volume 4338.4(4)
_computing_cell_refinement X-AREA
_computing_data_collection 'X-AREA (Stoe & Cie, 2005)'
_computing_data_reduction X-AREA
_computing_structure_refinement 'SHELXL-97 (Sheldrick, 2008)'
_computing_structure_solution 'SHELXS-97 (Sheldrick, 2008)'
_diffrn_ambient_temperature 200(2)
_diffrn_measured_fraction_theta_full 1.000
_diffrn_measured_fraction_theta_max 1.000
_diffrn_measurement_device_type 'STOE IPDS II'
_diffrn_measurement_method \w
_diffrn_radiation_monochromator graphite
_diffrn_radiation_source 'fine-focus sealed tube'
_diffrn_radiation_type MoK\a
_diffrn_radiation_wavelength 0.71073
_diffrn_reflns_av_R_equivalents 0.1111
_diffrn_reflns_av_sigmaI/netI 0.0819
_diffrn_reflns_limit_h_max 26
_diffrn_reflns_limit_h_min -26
_diffrn_reflns_limit_k_max 28
_diffrn_reflns_limit_k_min -28
_diffrn_reflns_limit_l_max 11
_diffrn_reflns_limit_l_min -11
_diffrn_reflns_number 30700
_diffrn_reflns_theta_full 26.00
_diffrn_reflns_theta_max 26.00
_diffrn_reflns_theta_min 1.77
_exptl_absorpt_coefficient_mu 0.408
_exptl_absorpt_correction_T_max 0.9887
_exptl_absorpt_correction_T_min 0.6060
_exptl_absorpt_correction_type numerical
_exptl_absorpt_process_details 'X-SHAPE and X-RED32 (Stoe & Cie, 2005)'
_exptl_crystal_colour dark-red
_exptl_crystal_density_diffrn 1.263
_exptl_crystal_density_method 'not measured'
_exptl_crystal_description needle
_exptl_crystal_F_000 1752
_exptl_crystal_size_max 0.50
_exptl_crystal_size_mid 0.15
_exptl_crystal_size_min 0.10
_refine_diff_density_max 0.581
_refine_diff_density_min -0.360
_refine_diff_density_rms 0.060
_refine_ls_extinction_method none
_refine_ls_goodness_of_fit_ref 0.869
_refine_ls_hydrogen_treatment mixed
_refine_ls_matrix_type full
_refine_ls_number_parameters 247
_refine_ls_number_reflns 4278
_refine_ls_number_restraints 2
_refine_ls_restrained_S_all 0.869
_refine_ls_R_factor_all 0.0804
_refine_ls_R_factor_gt 0.0452
_refine_ls_shift/su_max 0.000
_refine_ls_shift/su_mean 0.000
_refine_ls_structure_factor_coef Fsqd
_refine_ls_weighting_details 'calc w=1/[\s^2^(Fo^2^)+(0.0593P)^2^+0.0000P] where P=(Fo^2^+2Fc^2^)/3'
_refine_ls_weighting_scheme calc
_refine_ls_wR_factor_gt 0.0996
_refine_ls_wR_factor_ref 0.1087
_reflns_number_gt 2661
_reflns_number_total 4278
_reflns_threshold_expression >2sigma(I)
_cod_data_source_file om100306b_si_004.cif
_cod_data_source_block ks1098
_cod_original_sg_symbol_H-M C2/c
_cod_database_code 4066133

loop_
_symmetry_equiv_pos_as_xyz
'x, y, z'
'-x, y, -z+1/2'
'x+1/2, y+1/2, z'
'-x+1/2, y+1/2, -z+1/2'
'-x, -y, -z'
'x, -y, z-1/2'
'-x+1/2, -y+1/2, -z'
'x+1/2, -y+1/2, z-1/2'

loop_
_atom_site_label
_atom_site_type_symbol
_atom_site_fract_x
_atom_site_fract_y
_atom_site_fract_z
_atom_site_U_iso_or_equiv
_atom_site_adp_type
_atom_site_occupancy
_atom_site_symmetry_multiplicity
_atom_site_calc_flag
_atom_site_refinement_flags
_atom_site_disorder_assembly
_atom_site_disorder_group
C1 C 0.36025(14) 0.13144(13) 0.0921(4) 0.0400(7) Uani 1 1 d . . .
C2 C 0.36067(14) 0.17096(12) -0.0213(3) 0.0357(7) Uani 1 1 d . . .
C3 C 0.30533(14) 0.15820(14) -0.1612(3) 0.0389(7) Uani 1 1 d . . .
C4 C 0.27136(15) 0.10925(13) -0.1359(4) 0.0441(8) Uani 1 1 d . . .
C5 C 0.30530(15) 0.09280(13) 0.0200(4) 0.0458(8) Uani 1 1 d . . .
C6 C 0.41144(17) 0.12699(16) 0.2564(4) 0.0586(10) Uani 1 1 d . . .
H6A H 0.4423 0.0949 0.2652 0.088 Uiso 1 1 calc R . .
H6B H 0.3886 0.1199 0.3250 0.088 Uiso 1 1 calc R . .
H6C H 0.4369 0.1633 0.2863 0.088 Uiso 1 1 calc R . .
C7 C 0.41321(15) 0.21613(14) -0.0022(4) 0.0450(8) Uani 1 1 d . . .
H7A H 0.4387 0.2243 0.1082 0.067 Uiso 1 1 calc R . .
H7B H 0.3914 0.2518 -0.0557 0.067 Uiso 1 1 calc R . .
H7C H 0.4438 0.2018 -0.0467 0.067 Uiso 1 1 calc R . .
C8 C 0.28991(17) 0.18631(18) -0.3155(4) 0.0564(9) Uani 1 1 d . . .
H8A H 0.3119 0.2243 -0.2994 0.085 Uiso 1 1 calc R . .
H8B H 0.2412 0.1912 -0.3712 0.085 Uiso 1 1 calc R . .
H8C H 0.3066 0.1617 -0.3766 0.085 Uiso 1 1 calc R . .
C9 C 0.21388(17) 0.07825(16) -0.2618(5) 0.0635(11) Uani 1 1 d . . .
H9A H 0.2045 0.0419 -0.2208 0.095 Uiso 1 1 calc R . .
H9B H 0.2260 0.0698 -0.3486 0.095 Uiso 1 1 calc R . .
H9C H 0.1738 0.1030 -0.2979 0.095 Uiso 1 1 calc R . .
C10 C 0.29269(19) 0.04023(15) 0.0969(6) 0.0737(12) Uani 1 1 d . . .
H10A H 0.2527 0.0199 0.0242 0.111 Uiso 1 1 calc R . .
H10B H 0.2854 0.0520 0.1884 0.111 Uiso 1 1 calc R . .
H10C H 0.3317 0.0143 0.1285 0.111 Uiso 1 1 calc R . .
C11 C 0.35798(13) 0.27275(11) 0.2670(3) 0.0281(6) Uani 1 1 d . . .
C12 C 0.37161(15) 0.24928(14) 0.4137(3) 0.0377(7) Uani 1 1 d . . .
H12 H 0.3431 0.2200 0.4244 0.045 Uiso 1 1 calc R . .
C13 C 0.42596(15) 0.26836(14) 0.5421(3) 0.0462(8) Uani 1 1 d D . .
H13 H 0.4345 0.2519 0.6405 0.055 Uiso 1 1 calc R . .
C14 C 0.46804(13) 0.31066(13) 0.5310(3) 0.0441(7) Uani 1 1 d D . .
H14 H 0.5050 0.3239 0.6208 0.053 Uiso 1 1 calc R . .
C15 C 0.45589(14) 0.33354(13) 0.3880(3) 0.0388(7) Uani 1 1 d D . .
H15 H 0.4852 0.3624 0.3790 0.047 Uiso 1 1 calc R . .
C16 C 0.40162(13) 0.31525(12) 0.2569(3) 0.0324(6) Uani 1 1 d . . .
H16 H 0.3940 0.3318 0.1591 0.039 Uiso 1 1 calc R . .
C17 C 0.16728(13) 0.12004(11) 0.1521(3) 0.0291(6) Uani 1 1 d . . .
C18 C 0.13791(14) 0.07717(12) 0.0410(3) 0.0330(6) Uani 1 1 d . . .
H18 H 0.1486 0.0751 -0.0467 0.040 Uiso 1 1 calc R . .
C19 C 0.09363(14) 0.03771(12) 0.0565(3) 0.0374(7) Uani 1 1 d D . .
H19 H 0.0745 0.0087 -0.0205 0.045 Uiso 1 1 calc R . .
C20 C 0.07640(14) 0.03939(12) 0.1813(3) 0.0398(7) Uani 1 1 d D . .
H20 H 0.0464 0.0116 0.1919 0.048 Uiso 1 1 calc R . .
C21 C 0.10381(15) 0.08230(12) 0.2903(3) 0.0413(7) Uani 1 1 d D . .
H21 H 0.0916 0.0848 0.3758 0.050 Uiso 1 1 calc R . .
C22 C 0.14865(14) 0.12171(12) 0.2770(3) 0.0359(6) Uani 1 1 d . . .
H22 H 0.1673 0.1507 0.3544 0.043 Uiso 1 1 calc R . .
N1 N 0.30126(11) 0.25461(9) 0.1377(2) 0.0278(5) Uani 1 1 d . . .
N2 N 0.21161(12) 0.16083(11) 0.1377(3) 0.0348(5) Uani 1 1 d . . .
H2 H 0.2213(17) 0.1853(15) 0.207(4) 0.055(10) Uiso 1 1 d . . .
Ti1 Ti 0.26191(2) 0.18908(2) 0.01974(5) 0.02550(13) Uani 1 1 d . . .
C23 C 0.5105(3) 0.0261(3) 0.5812(7) 0.083(3) Uiso 0.50 1 d PG A -1
C24 C 0.4496(3) 0.0266(3) 0.5962(8) 0.089(3) Uiso 0.50 1 d PG A -1
C25 C 0.4398(3) 0.0651(3) 0.6980(9) 0.109(4) Uiso 0.50 1 d PG A -1
C26 C 0.4908(4) 0.1031(3) 0.7849(8) 0.106(4) Uiso 0.50 1 d PG A -1
C27 C 0.5516(3) 0.1027(3) 0.7699(8) 0.100(3) Uiso 0.50 1 d PG A -1
C28 C 0.5614(3) 0.0642(3) 0.6681(8) 0.093(3) Uiso 0.50 1 d PG A -1

loop_
_atom_site_aniso_label
_atom_site_aniso_U_11
_atom_site_aniso_U_22
_atom_site_aniso_U_33
_atom_site_aniso_U_23
_atom_site_aniso_U_13
_atom_site_aniso_U_12
C1 0.0294(15) 0.0392(17) 0.0525(17) 0.0051(13) 0.0181(13) 0.0071(12)
C2 0.0274(14) 0.0375(16) 0.0490(16) -0.0037(12) 0.0225(13) -0.0006(11)
C3 0.0350(16) 0.0458(18) 0.0414(16) -0.0101(14) 0.0213(13) -0.0004(13)
C4 0.0366(16) 0.0386(17) 0.063(2) -0.0179(15) 0.0262(15) -0.0017(13)
C5 0.0400(17) 0.0300(16) 0.077(2) 0.0024(15) 0.0338(17) 0.0040(13)
C6 0.0416(19) 0.069(2) 0.060(2) 0.0182(18) 0.0160(17) 0.0173(17)
C7 0.0338(16) 0.0469(19) 0.063(2) -0.0058(15) 0.0288(15) -0.0052(14)
C8 0.0510(19) 0.087(3) 0.0412(16) -0.0068(18) 0.0290(15) 0.0032(19)
C9 0.046(2) 0.067(2) 0.084(3) -0.044(2) 0.0329(19) -0.0134(17)
C10 0.058(2) 0.037(2) 0.137(4) 0.028(2) 0.051(3) 0.0091(16)
C11 0.0269(13) 0.0327(14) 0.0237(12) -0.0027(11) 0.0093(11) -0.0016(12)
C12 0.0367(18) 0.0471(16) 0.0289(15) 0.0027(12) 0.0132(14) -0.0028(13)
C13 0.0418(18) 0.069(2) 0.0224(14) 0.0019(14) 0.0075(13) 0.0066(17)
C14 0.0279(14) 0.0625(19) 0.0332(14) -0.0162(16) 0.0038(12) -0.0025(16)
C15 0.0278(15) 0.0445(17) 0.0436(16) -0.0119(13) 0.0140(13) -0.0076(12)
C16 0.0311(14) 0.0365(15) 0.0292(12) -0.0010(12) 0.0119(11) -0.0034(13)
C17 0.0279(14) 0.0279(14) 0.0331(14) 0.0058(11) 0.0141(12) 0.0005(11)
C18 0.0349(15) 0.0363(16) 0.0326(14) 0.0014(12) 0.0188(12) 0.0006(12)
C19 0.0367(16) 0.0336(16) 0.0418(16) -0.0034(12) 0.0160(13) -0.0039(13)
C20 0.0370(16) 0.0383(17) 0.0498(17) 0.0022(14) 0.0234(14) -0.0078(13)
C21 0.0467(18) 0.0466(18) 0.0432(16) 0.0024(14) 0.0313(15) -0.0054(14)
C22 0.0423(16) 0.0377(16) 0.0313(14) -0.0021(12) 0.0186(13) -0.0067(13)
N1 0.0253(12) 0.0343(12) 0.0259(11) -0.0004(9) 0.0127(10) -0.0043(9)
N2 0.0388(14) 0.0341(13) 0.0361(13) -0.0012(11) 0.0201(11) -0.0083(11)
Ti1 0.0238(2) 0.0280(2) 0.0257(2) -0.0001(2) 0.01106(16) -0.0031(2)

loop_
_atom_type_symbol
_atom_type_description
_atom_type_scat_dispersion_real
_atom_type_scat_dispersion_imag
_atom_type_scat_source
C C 0.0033 0.0016 'International Tables Vol C Tables 4.2.6.8 and 6.1.1.4'
H H 0.0000 0.0000 'International Tables Vol C Tables 4.2.6.8 and 6.1.1.4'
N N 0.0061 0.0033 'International Tables Vol C Tables 4.2.6.8 and 6.1.1.4'
Ti Ti 0.2776 0.4457 'International Tables Vol C Tables 4.2.6.8 and 6.1.1.4'

loop_
_geom_angle_atom_site_label_1
_geom_angle_atom_site_label_2
_geom_angle_atom_site_label_3
_geom_angle
_geom_angle_site_symmetry_1
_geom_angle_site_symmetry_3
C2 C1 C5 107.9(3) . .
C2 C1 C6 126.7(3) . .
C5 C1 C6 125.2(3) . .
C2 C1 Ti1 72.86(16) . .
C5 C1 Ti1 74.24(16) . .
C6 C1 Ti1 122.6(2) . .
C3 C2 C1 108.0(3) . .
C3 C2 C7 125.1(3) . .
C1 C2 C7 126.7(3) . .
C3 C2 Ti1 72.86(16) . .
C1 C2 Ti1 72.59(16) . .
C7 C2 Ti1 123.7(2) . .
C2 C3 C4 108.2(3) . .
C2 C3 C8 125.9(3) . .
C4 C3 C8 125.5(3) . .
C2 C3 Ti1 72.66(16) . .
C4 C3 Ti1 74.26(17) . .
C8 C3 Ti1 124.9(2) . .
C5 C4 C3 107.7(3) . .
C5 C4 C9 127.7(3) . .
C3 C4 C9 124.4(3) . .
C5 C4 Ti1 72.89(17) . .
C3 C4 Ti1 71.25(16) . .
C9 C4 Ti1 126.2(2) . .
C4 C5 C1 108.2(3) . .
C4 C5 C10 127.4(3) . .
C1 C5 C10 124.1(3) . .
C4 C5 Ti1 73.30(17) . .
C1 C5 Ti1 71.18(16) . .
C10 C5 Ti1 126.6(2) . .
C16 C11 N1 122.2(2) . .
C16 C11 C12 117.6(2) . .
N1 C11 C12 120.2(2) . .
C13 C12 C11 120.4(3) . .
C14 C13 C12 121.4(3) . .
C15 C14 C13 118.9(3) . .
C14 C15 C16 121.0(3) . .
C15 C16 C11 120.6(2) . .
C18 C17 N2 121.9(2) . .
C18 C17 C22 117.0(2) . .
N2 C17 C22 121.1(2) . .
C19 C18 C17 120.9(2) . .
C18 C19 C20 121.4(3) . .
C21 C20 C19 118.3(3) . .
C20 C21 C22 120.8(2) . .
C21 C22 C17 121.4(3) . .
C11 N1 Ti1 142.14(19) . .
C11 N1 Ti1 122.75(17) . 7
Ti1 N1 Ti1 94.11(9) . 7
C17 N2 Ti1 148.0(2) . .
N1 Ti1 N2 98.96(10) . .
N1 Ti1 N1 85.89(9) . 7
N2 Ti1 N1 105.02(9) . 7
N1 Ti1 C1 98.11(10) . .
N2 Ti1 C1 107.38(11) . .
N1 Ti1 C1 146.25(10) 7 .
N1 Ti1 C2 90.82(9) . .
N2 Ti1 C2 141.90(10) . .
N1 Ti1 C2 112.38(9) 7 .
C1 Ti1 C2 34.55(10) . .
N1 Ti1 C3 116.84(10) . .
N2 Ti1 C3 141.91(11) . .
N1 Ti1 C3 90.82(9) 7 .
C1 Ti1 C3 57.38(11) . .
C2 Ti1 C3 34.48(10) . .
N1 Ti1 C5 131.34(10) . .
N2 Ti1 C5 90.24(11) . .
N1 Ti1 C5 137.50(11) 7 .
C1 Ti1 C5 34.59(10) . .
C2 Ti1 C5 57.13(10) . .
C3 Ti1 C5 56.90(11) . .
N1 Ti1 C4 147.96(10) . .
N2 Ti1 C4 107.43(11) . .
N1 Ti1 C4 103.99(10) 7 .
C1 Ti1 C4 57.11(11) . .
C2 Ti1 C4 57.17(10) . .
C3 Ti1 C4 34.50(11) . .
C5 Ti1 C4 33.81(11) . .
N1 Ti1 Ti1 45.20(7) . 7
N2 Ti1 Ti1 106.63(8) . 7
N1 Ti1 Ti1 40.69(6) 7 7
C1 Ti1 Ti1 133.13(8) . 7
C2 Ti1 Ti1 106.28(7) . 7
C3 Ti1 Ti1 107.78(8) . 7
C5 Ti1 Ti1 162.99(8) . 7
C4 Ti1 Ti1 136.56(9) . 7
C24 C23 C28 120.0 . .
C25 C24 C23 120.0 . .
C24 C25 C26 120.0 . .
C25 C26 C27 120.0 . .
C28 C27 C26 120.0 . .
C27 C28 C23 120.0 . .

loop_
_geom_bond_atom_site_label_1
_geom_bond_atom_site_label_2
_geom_bond_distance
_geom_bond_site_symmetry_2
C1 C2 1.410(4) .
C1 C5 1.423(4) .
C1 C6 1.500(4) .
C1 Ti1 2.373(3) .
C2 C3 1.409(4) .
C2 C7 1.503(4) .
C2 Ti1 2.376(3) .
C3 C4 1.423(4) .
C3 C8 1.504(4) .
C3 Ti1 2.379(3) .
C4 C5 1.405(5) .
C4 C9 1.509(4) .
C4 Ti1 2.418(3) .
C5 C10 1.496(4) .
C5 Ti1 2.413(3) .
C11 C16 1.396(4) .
C11 N1 1.401(3) .
C11 C12 1.403(4) .
C12 C13 1.376(4) .
C13 C14 1.372(3) .
C14 C15 1.372(3) .
C15 C16 1.384(4) .
C17 C18 1.393(4) .
C17 N2 1.395(3) .
C17 C22 1.398(4) .
C18 C19 1.378(4) .
C19 C20 1.378(3) .
C20 C21 1.376(3) .
C21 C22 1.378(4) .
N1 Ti1 1.865(2) .
N1 Ti1 2.030(2) 7
N2 Ti1 1.968(2) .
Ti1 N1 2.030(2) 7
Ti1 Ti1 2.8535(9) 7
C23 C24 1.3900 .
C23 C28 1.3900 .
C24 C25 1.3900 .
C25 C26 1.3900 .
C26 C27 1.3900 .
C27 C28 1.3900 .
